data_4130582
loop_
_publ_author_name
'Cao, Jing'
'Jing, Xiaojing'
'Yan, Juanzhu'
'Hu, Chengyi'
'Chen, Ruihao'
'Yin, Jun'
'Li, Jing'
'Zheng, Nanfeng'

_publ_section_title
;
 Identifying the Molecular Structures of Intermediates for Optimizing the
 Fabrication of High-Quality Perovskite Films.
;
_journal_issue 31
_journal_name_full 'Journal of the American Chemical Society'
_journal_page_first 9919
_journal_page_last 9926
_journal_paper_doi 10.1021/jacs.6b04924
_journal_volume 138
_journal_year 2016
_chemical_formula_moiety 'I5 Pb, C2 H6 O S, 3(C H6 N)'
_chemical_formula_sum 'C5 H25 I5 N3 O Pb S'
_chemical_formula_weight 1017.03
_space_group_crystal_system monoclinic
_space_group_IT_number 15
_space_group_name_Hall '-C 2yc'
_space_group_name_H-M_alt 'C 1 2/c 1'
_atom_sites_solution_hydrogens geom
_atom_sites_solution_primary direct
_audit_creation_date 2016-04-29
_audit_creation_method
;
Olex2 1.2
(compiled 2015.01.06 svn.r3119 for OlexSys, GUI svn.r4979)
;
_cell_angle_alpha 90
_cell_angle_beta 113.122(12)
_cell_angle_gamma 90
_cell_formula_units_Z 8
_cell_length_a 20.641(2)
_cell_length_b 12.4157(9)
_cell_length_c 19.0841(19)
_cell_measurement_reflns_used 2303
_cell_measurement_temperature 100.01(10)
_cell_measurement_theta_max 65.6510
_cell_measurement_theta_min 4.6490
_cell_volume 4497.9(8)
_computing_cell_refinement
;
CrysAlisPro, Agilent Technologies,
Version 1.171.37.35 (release 13-08-2014 CrysAlis171 .NET)
(compiled Aug 13 2014,18:06:01)
;
_computing_data_collection
;
CrysAlisPro, Agilent Technologies,
Version 1.171.37.35 (release 13-08-2014 CrysAlis171 .NET)
(compiled Aug 13 2014,18:06:01)
;
_computing_data_reduction
;
CrysAlisPro, Agilent Technologies,
Version 1.171.37.35 (release 13-08-2014 CrysAlis171 .NET)
(compiled Aug 13 2014,18:06:01)
;
_computing_molecular_graphics 'Olex2 (Dolomanov et al., 2009)'
_computing_publication_material 'Olex2 (Dolomanov et al., 2009)'
_computing_structure_refinement 'ShelXL (Sheldrick, 2008)'
_computing_structure_solution 'ShelXT (Sheldrick, 2015)'
_diffrn_ambient_environment N~2~
_diffrn_ambient_temperature 100.01(10)
_diffrn_detector 'CCD plate'
_diffrn_detector_area_resol_mean 10.4741
_diffrn_detector_type Atlas
_diffrn_measured_fraction_theta_full 0.932
_diffrn_measured_fraction_theta_max 0.973
_diffrn_measurement_details
;
#__ type_ start__ end____ width___ exp.time_
  1 omega   27.00   53.00   1.0000    1.0000
omega____ theta____ kappa____ phi______ frames
    -       91.1609  -45.0000  -60.0000 26

#__ type_ start__ end____ width___ exp.time_
  2 omega   73.00   98.00   1.0000    1.0000
omega____ theta____ kappa____ phi______ frames
    -       91.1609  -45.0000  -60.0000 25

#__ type_ start__ end____ width___ exp.time_
  3 omega   77.00  152.00   1.0000    1.0000
omega____ theta____ kappa____ phi______ frames
    -       91.1609  -15.0000 -120.0000 75

#__ type_ start__ end____ width___ exp.time_
  4 omega   87.00  160.00   1.0000    1.0000
omega____ theta____ kappa____ phi______ frames
    -       91.1609   61.0000  -60.0000 73

#__ type_ start__ end____ width___ exp.time_
  5 omega   95.00  152.00   1.0000    1.0000
omega____ theta____ kappa____ phi______ frames
    -       91.1609  125.0000 -180.0000 57

#__ type_ start__ end____ width___ exp.time_
  6 omega   16.00   96.00   1.0000    1.0000
omega____ theta____ kappa____ phi______ frames
    -       91.1609  -45.0000 -150.0000 80

#__ type_ start__ end____ width___ exp.time_
  7 omega   35.00   69.00   1.0000    1.0000
omega____ theta____ kappa____ phi______ frames
    -       40.7547 -125.0000    0.0000 34

#__ type_ start__ end____ width___ exp.time_
  8 omega   16.00   76.00   1.0000    1.0000
omega____ theta____ kappa____ phi______ frames
    -       91.1609  -45.0000  150.0000 60

#__ type_ start__ end____ width___ exp.time_
  9 omega  -48.00   31.00   1.0000    1.0000
omega____ theta____ kappa____ phi______ frames
    -      -40.7547   37.0000 -120.0000 79

#__ type_ start__ end____ width___ exp.time_
 10 omega -115.00  -16.00   1.0000    1.0000
omega____ theta____ kappa____ phi______ frames
    -      -40.7547  -57.0000   90.0000 99
;
_diffrn_measurement_device 'four-circle diffractometer'
_diffrn_measurement_device_type 'SuperNova, Dual, Cu at zero, Atlas'
_diffrn_measurement_method '\w scans'
_diffrn_orient_matrix_UB_11 -0.0581696000
_diffrn_orient_matrix_UB_12 0.0825606000
_diffrn_orient_matrix_UB_13 -0.0082729000
_diffrn_orient_matrix_UB_21 0.0419401000
_diffrn_orient_matrix_UB_22 0.0386444000
_diffrn_orient_matrix_UB_23 0.0823437000
_diffrn_orient_matrix_UB_31 0.0380328000
_diffrn_orient_matrix_UB_32 0.0839882000
_diffrn_orient_matrix_UB_33 -0.0295917000
_diffrn_radiation_monochromator mirror
_diffrn_radiation_probe x-ray
_diffrn_radiation_type CuK\a
_diffrn_radiation_wavelength 1.54184
_diffrn_reflns_av_R_equivalents 0.0913
_diffrn_reflns_av_unetI/netI 0.0968
_diffrn_reflns_Laue_measured_fraction_full 0.932
_diffrn_reflns_Laue_measured_fraction_max 0.973
_diffrn_reflns_limit_h_max 23
_diffrn_reflns_limit_h_min -19
_diffrn_reflns_limit_k_max 14
_diffrn_reflns_limit_k_min -9
_diffrn_reflns_limit_l_max 20
_diffrn_reflns_limit_l_min -22
_diffrn_reflns_number 8115
_diffrn_reflns_point_group_measured_fraction_full 0.932
_diffrn_reflns_point_group_measured_fraction_max 0.973
_diffrn_reflns_theta_full 67.684
_diffrn_reflns_theta_max 65.779
_diffrn_reflns_theta_min 4.255
_diffrn_source 'sealed X-ray tube'
_diffrn_source_type 'SuperNova (Cu) X-ray Source'
_exptl_absorpt_coefficient_mu 69.287
_exptl_absorpt_correction_T_max 1.00000
_exptl_absorpt_correction_T_min 0.54083
_exptl_absorpt_correction_type multi-scan
_exptl_absorpt_process_details
;
CrysAlisPro, Agilent Technologies,
Version 1.171.37.35 (release 13-08-2014 CrysAlis171 .NET)
(compiled Aug 13 2014,18:06:01)
Empirical absorption correction using spherical harmonics,
 implemented in SCALE3 ABSPACK scaling algorithm.
;
_exptl_crystal_colour colourless
_exptl_crystal_colour_primary colourless
_exptl_crystal_density_diffrn 3.004
_exptl_crystal_description block
_exptl_crystal_F_000 3576
_exptl_crystal_size_max 0.05
_exptl_crystal_size_mid 0.04
_exptl_crystal_size_min 0.03
_refine_diff_density_max 5.204
_refine_diff_density_min -9.406
_refine_diff_density_rms 0.911
_refine_ls_extinction_method none
_refine_ls_goodness_of_fit_ref 1.180
_refine_ls_hydrogen_treatment constr
_refine_ls_matrix_type full
_refine_ls_number_parameters 148
_refine_ls_number_reflns 3798
_refine_ls_number_restraints 90
_refine_ls_restrained_S_all 1.167
_refine_ls_R_factor_all 0.1056
_refine_ls_R_factor_gt 0.0827
_refine_ls_shift/su_max 5.198
_refine_ls_shift/su_mean 0.233
_refine_ls_structure_factor_coef Fsqd
_refine_ls_weighting_details
;
 w=1/[\s^2^(Fo^2^)+(0.1000P)^2^]
 where P=(Fo^2^+2Fc^2^)/3
;
_refine_ls_weighting_scheme calc
_refine_ls_wR_factor_gt 0.2000
_refine_ls_wR_factor_ref 0.2290
_reflns_Friedel_coverage 0.000
_reflns_number_gt 2720
_reflns_number_total 3798
_reflns_threshold_expression 'I > 2\s(I)'
_cod_data_source_file ja6b04924_si_006.cif
_cod_data_source_block jxj-20160429-3
_cod_database_code 4130582
_shelxl_version_number 2013-2
_shelx_space_group_comment
;
The symmetry employed for this shelxl refinement is uniquely defined
by the following loop, which should always be used as a source of
symmetry information in preference to the above space-group names.
They are only intended as comments.
;
_reflns_odcompleteness_completeness 99.92
_reflns_odcompleteness_iscentric 1
_reflns_odcompleteness_theta 61.08
_olex2_refinement_description
;
1. Fixed Uiso
 At 1.2 times of:
  All N(H,H,H) groups
 At 1.5 times of:
  All C(H,H,H) groups
2. Rigid bond restraints
 Pb01, I06, I04, I02, I05, I03
 with sigma for 1-2 distances of 0.01 and sigma for 1-3 distances of 0.01
3. Uiso/Uaniso restraints and constraints
Pb01: within 2A with sigma of 0.1 and sigma for terminal atoms of 0.2
Uanis(C6) \\sim Ueq, Uanis(C7) \\sim Ueq, Uanis(C8) \\sim Ueq, Uanis(C9) \\sim
Ueq, Uanis(N5) \\sim Ueq, Uanis(I02) \\sim Ueq, Uanis(I03) \\sim Ueq,
Uanis(I04) \\sim Ueq, Uanis(I05) \\sim Ueq, Uanis(I06) \\sim Ueq, Uanis(S007)
\\sim Ueq, Uanis(O1) \\sim Ueq, Uanis(N2) \\sim Ueq, Uanis(C3) \\sim Ueq,
Uanis(N4) \\sim Ueq, : with sigma of 0.01 and sigma for terminal atoms of 0.02
Uanis(I05) \\sim Ueq, Uanis(I06) \\sim Ueq, Uanis(I02) \\sim Ueq, Uanis(I03)
\\sim Ueq: with sigma of 0.01 and sigma for terminal atoms of 0.02
4.a Idealised Me refined as rotating group:
 N2(H2A,H2B,H2C), C3(H3A,H3B,H3C), N4(H4A,H4B,H4C), N5(H5A,H5B,H5C), C6(H6A,
 H6B,H6C), C7(H7A,H7B,H7C), C8(H8A,H8B,H8C), C9(H9A,H9B,H9C)
;
_olex2_date_sample_data_collection 2016-04-29
_olex2_submission_special_instructions 'No special instructions were received'

loop_
_space_group_symop_operation_xyz
'x, y, z'
'-x, y, -z+1/2'
'x+1/2, y+1/2, z'
'-x+1/2, y+1/2, -z+1/2'
'-x, -y, -z'
'x, -y, z-1/2'
'-x+1/2, -y+1/2, -z'
'x+1/2, -y+1/2, z-1/2'

loop_
_atom_site_label
_atom_site_type_symbol
_atom_site_fract_x
_atom_site_fract_y
_atom_site_fract_z
_atom_site_U_iso_or_equiv
_atom_site_adp_type
_atom_site_occupancy
_atom_site_site_symmetry_order
_atom_site_calc_flag
_atom_site_refinement_flags_posn
_atom_site_refinement_flags_adp
Pb01 Pb 0.24106(4) 0.37234(6) 0.24681(4) -0.0010(3) Uiso 1 1 d . U
I02 I 0.20735(7) 0.12095(10) 0.23784(8) 0.0014(4) Uani 1 1 d . U
I03 I 0.25026(7) 0.38627(11) 0.42438(8) 0.0035(4) Uani 1 1 d . U
I04 I 0.23750(8) 0.36819(11) 0.07988(8) 0.0051(4) Uani 1 1 d . U
I05 I 0.41068(7) 0.31148(11) 0.32388(8) 0.0051(4) Uani 1 1 d . U
I06 I 0.08329(7) 0.44020(12) 0.18156(8) 0.0082(4) Uani 1 1 d . U
S007 S 0.5256(3) 0.6033(4) 0.3451(3) 0.0046(11) Uani 1 1 d . U
O1 O 0.5225(8) 0.5999(12) 0.4217(9) 0.008(3) Uani 1 1 d . U
N2 N 0.3441(12) 0.1298(15) 0.4290(11) 0.013(5) Uani 1 1 d . U
H2A H 0.3520 0.1348 0.3855 0.016 Uiso 1 1 calc GR U
H2B H 0.3222 0.1906 0.4349 0.016 Uiso 1 1 calc GR U
H2C H 0.3164 0.0716 0.4261 0.016 Uiso 1 1 calc GR U
C3 C 0.4125(15) 0.117(2) 0.4953(15) 0.022(7) Uani 1 1 d . U
H3A H 0.4409 0.0622 0.4838 0.033 Uiso 1 1 calc GR U
H3B H 0.4038 0.0955 0.5402 0.033 Uiso 1 1 calc GR U
H3C H 0.4379 0.1860 0.5056 0.033 Uiso 1 1 calc GR U
N4 N 0.4092(10) 0.5412(16) 0.4543(11) 0.012(5) Uani 1 1 d . U
H4A H 0.3684 0.5110 0.4215 0.014 Uiso 1 1 calc GR U
H4B H 0.4310 0.4951 0.4936 0.014 Uiso 1 1 calc GR U
H4C H 0.4380 0.5545 0.4293 0.014 Uiso 1 1 calc GR U
N5 N 0.3459(12) 0.1309(16) 0.1575(12) 0.016(5) Uani 1 1 d . U
H5A H 0.3187 0.0756 0.1300 0.019 Uiso 1 1 calc GR U
H5B H 0.3213 0.1936 0.1439 0.019 Uiso 1 1 calc GR U
H5C H 0.3578 0.1185 0.2080 0.019 Uiso 1 1 calc GR U
C6 C 0.4107(13) 0.139(2) 0.1418(16) 0.016(6) Uani 1 1 d . U
H6A H 0.3978 0.1514 0.0873 0.025 Uiso 1 1 calc GR U
H6B H 0.4374 0.0713 0.1567 0.025 Uiso 1 1 calc GR U
H6C H 0.4398 0.1985 0.1710 0.025 Uiso 1 1 calc GR U
C7 C 0.5861(12) 0.503(2) 0.3460(13) 0.012(5) Uani 1 1 d . U
H7A H 0.6296 0.5113 0.3916 0.018 Uiso 1 1 calc GR U
H7B H 0.5968 0.5103 0.3005 0.018 Uiso 1 1 calc GR U
H7C H 0.5658 0.4319 0.3463 0.018 Uiso 1 1 calc GR U
C8 C 0.3937(15) 0.6413(18) 0.4835(16) 0.020(6) Uani 1 1 d . U
H8A H 0.3675 0.6891 0.4409 0.030 Uiso 1 1 calc GR U
H8B H 0.4378 0.6762 0.5162 0.030 Uiso 1 1 calc GR U
H8C H 0.3653 0.6264 0.5132 0.030 Uiso 1 1 calc GR U
C9 C 0.5796(13) 0.716(2) 0.3484(13) 0.013(5) Uani 1 1 d . U
H9A H 0.5558 0.7823 0.3530 0.019 Uiso 1 1 calc GR U
H9B H 0.5884 0.7188 0.3015 0.019 Uiso 1 1 calc GR U
H9C H 0.6246 0.7095 0.3924 0.019 Uiso 1 1 calc GR U

loop_
_atom_site_aniso_label
_atom_site_aniso_U_11
_atom_site_aniso_U_22
_atom_site_aniso_U_33
_atom_site_aniso_U_23
_atom_site_aniso_U_13
_atom_site_aniso_U_12
I02 -0.0005(7) 0.0013(7) 0.0025(7) -0.0009(5) -0.0005(6) -0.0010(5)
I03 0.0000(7) 0.0092(7) 0.0019(7) 0.0000(5) 0.0010(6) -0.0003(5)
I04 0.0040(8) 0.0085(8) 0.0027(7) -0.0010(5) 0.0012(6) -0.0031(5)
I05 -0.0009(7) 0.0094(7) 0.0061(7) -0.0003(5) 0.0004(6) 0.0001(5)
I06 -0.0008(7) 0.0151(8) 0.0090(8) 0.0017(6) 0.0003(6) 0.0017(6)
S007 0.000(3) 0.014(3) 0.000(3) 0.004(2) 0.001(2) 0.004(2)
O1 0.006(8) 0.013(8) 0.009(8) 0.001(6) 0.007(7) 0.006(6)
N2 0.026(11) 0.012(10) 0.002(9) 0.006(7) 0.005(9) 0.009(8)
C3 0.020(13) 0.024(12) 0.006(11) -0.006(9) -0.012(10) 0.005(10)
N4 0.005(9) 0.022(10) 0.012(10) -0.012(8) 0.006(8) -0.011(8)
N5 0.019(11) 0.021(10) 0.011(10) 0.000(8) 0.011(9) -0.005(8)
C6 0.000(10) 0.021(12) 0.026(13) -0.004(10) 0.003(10) 0.000(9)
C7 0.005(10) 0.027(12) 0.009(11) -0.005(9) 0.007(9) -0.005(10)
C8 0.022(13) 0.003(10) 0.021(12) 0.004(9) -0.006(10) 0.007(9)
C9 0.011(11) 0.023(12) 0.008(11) -0.010(9) 0.007(9) -0.001(9)

loop_
_atom_type_symbol
_atom_type_description
_atom_type_scat_dispersion_real
_atom_type_scat_dispersion_imag
_atom_type_scat_source
C C 0.0181 0.0091 'International Tables Vol C Tables 4.2.6.8 and 6.1.1.4'
H H 0.0000 0.0000 'International Tables Vol C Tables 4.2.6.8 and 6.1.1.4'
I I -0.3257 6.8362 'International Tables Vol C Tables 4.2.6.8 and 6.1.1.4'
N N 0.0311 0.0180 'International Tables Vol C Tables 4.2.6.8 and 6.1.1.4'
O O 0.0492 0.0322 'International Tables Vol C Tables 4.2.6.8 and 6.1.1.4'
Pb Pb -4.0753 8.5060 'International Tables Vol C Tables 4.2.6.8 and 6.1.1.4'
S S 0.3331 0.5567 'International Tables Vol C Tables 4.2.6.8 and 6.1.1.4'

loop_
_geom_angle_atom_site_label_1
_geom_angle_atom_site_label_2
_geom_angle_atom_site_label_3
_geom_angle
_geom_angle_site_symmetry_1
_geom_angle_site_symmetry_3
I02 Pb01 I02 173.98(3) . 4
I02 Pb01 I03 91.70(4) . .
I02 Pb01 I03 88.46(4) 4 .
I02 Pb01 I05 85.67(4) 4 .
I02 Pb01 I05 88.33(4) . .
I04 Pb01 I02 90.67(4) . .
I04 Pb01 I02 89.04(4) . 4
I04 Pb01 I03 177.28(4) . .
I04 Pb01 I05 92.64(4) . .
I05 Pb01 I03 86.09(4) . .
I06 Pb01 I02 91.91(4) . 4
I06 Pb01 I02 94.10(4) . .
I06 Pb01 I03 91.47(4) . .
I06 Pb01 I04 89.69(4) . .
I06 Pb01 I05 176.61(4) . .
Pb01 I02 Pb01 150.53(5) . 4_545
O1 S007 C7 106.0(10) . .
O1 S007 C9 104.9(10) . .
C9 S007 C7 97.1(12) . .
H2A N2 H2B 109.5 . .
H2A N2 H2C 109.5 . .
H2B N2 H2C 109.5 . .
C3 N2 H2A 109.5 . .
C3 N2 H2B 109.5 . .
C3 N2 H2C 109.5 . .
N2 C3 H3A 109.5 . .
N2 C3 H3B 109.5 . .
N2 C3 H3C 109.5 . .
H3A C3 H3B 109.5 . .
H3A C3 H3C 109.5 . .
H3B C3 H3C 109.5 . .
H4A N4 H4B 109.5 . .
H4A N4 H4C 109.5 . .
H4B N4 H4C 109.5 . .
C8 N4 H4A 109.5 . .
C8 N4 H4B 109.5 . .
C8 N4 H4C 109.5 . .
H5A N5 H5B 109.5 . .
H5A N5 H5C 109.5 . .
H5B N5 H5C 109.5 . .
C6 N5 H5A 109.5 . .
C6 N5 H5B 109.5 . .
C6 N5 H5C 109.5 . .
N5 C6 H6A 109.5 . .
N5 C6 H6B 109.5 . .
N5 C6 H6C 109.5 . .
H6A C6 H6B 109.5 . .
H6A C6 H6C 109.5 . .
H6B C6 H6C 109.5 . .
S007 C7 H7A 109.5 . .
S007 C7 H7B 109.5 . .
S007 C7 H7C 109.5 . .
H7A C7 H7B 109.5 . .
H7A C7 H7C 109.5 . .
H7B C7 H7C 109.5 . .
N4 C8 H8A 109.5 . .
N4 C8 H8B 109.5 . .
N4 C8 H8C 109.5 . .
H8A C8 H8B 109.5 . .
H8A C8 H8C 109.5 . .
H8B C8 H8C 109.5 . .
S007 C9 H9A 109.5 . .
S007 C9 H9B 109.5 . .
S007 C9 H9C 109.5 . .
H9A C9 H9B 109.5 . .
H9A C9 H9C 109.5 . .
H9B C9 H9C 109.5 . .

loop_
_geom_bond_atom_site_label_1
_geom_bond_atom_site_label_2
_geom_bond_distance
_geom_bond_site_symmetry_2
Pb01 I02 3.2408(15) 4
Pb01 I02 3.1877(15) .
Pb01 I03 3.3231(16) .
Pb01 I04 3.1581(16) .
Pb01 I05 3.3087(16) .
Pb01 I06 3.1115(16) .
I02 Pb01 3.2408(15) 4_545
S007 O1 1.489(16) .
S007 C7 1.76(2) .
S007 C9 1.78(2) .
N2 H2A 0.9100 .
N2 H2B 0.9100 .
N2 H2C 0.9100 .
N2 C3 1.49(3) .
C3 H3A 0.9800 .
C3 H3B 0.9800 .
C3 H3C 0.9800 .
N4 H4A 0.9100 .
N4 H4B 0.9100 .
N4 H4C 0.9100 .
N4 C8 1.45(3) .
N5 H5A 0.9100 .
N5 H5B 0.9100 .
N5 H5C 0.9100 .
N5 C6 1.49(3) .
C6 H6A 0.9800 .
C6 H6B 0.9800 .
C6 H6C 0.9800 .
C7 H7A 0.9800 .
C7 H7B 0.9800 .
C7 H7C 0.9800 .
C8 H8A 0.9800 .
C8 H8B 0.9800 .
C8 H8C 0.9800 .
C9 H9A 0.9800 .
C9 H9B 0.9800 .
C9 H9C 0.9800 .
